data_7059678
loop_
_publ_author_name
'Su, Zhao-Min'
'Zhang, Mo'
'An, Qingqing'
'Qin, Dan'
'Li, Hai-Lou'
'Lv, Hongjin'
'Jia, Zhiyu'
'Zhang, Qiang'
'Yang, Guo-Yu'

_publ_section_title
;
 Synthesis of two new copper-sandwiched polyoxotungstates and the
 influence of nuclear number on catalytic hydrogen evolution activity
;
_journal_issue 26
_journal_name_full 'New Journal of Chemistry'
_journal_page_first 11035
_journal_page_last 11041
_journal_paper_doi 10.1039/D0NJ02065F
_journal_volume 44
_journal_year 2020
_chemical_formula_sum 'C24 H88 Cu10 N16 O71 Si2 W18'
_chemical_formula_weight 5743.74
_space_group_crystal_system monoclinic
_space_group_IT_number 14
_space_group_name_Hall '-P 2ybc'
_space_group_name_H-M_alt 'P 1 21/c 1'
_atom_sites_solution_hydrogens geom
_audit_creation_method SHELXL-2016/6
_audit_update_record
;
2020-05-26 deposited with the CCDC.	2020-06-02 downloaded from the CCDC.
;
_cell_angle_alpha 90
_cell_angle_beta 114.901(2)
_cell_angle_gamma 90
_cell_formula_units_Z 2
_cell_length_a 13.6402(10)
_cell_length_b 31.703(2)
_cell_length_c 12.2361(9)
_cell_measurement_reflns_used 9908
_cell_measurement_temperature 296(2)
_cell_measurement_theta_max 30.83
_cell_measurement_theta_min 2.28
_cell_volume 4799.4(6)
_computing_structure_refinement 'SHELXL-2016/6 (Sheldrick, 2016)'
_computing_structure_solution 'SHELXT 2014/4 (Sheldrick, 2014)'
_diffrn_ambient_temperature 296(2)
_diffrn_measured_fraction_theta_full 1.000
_diffrn_measured_fraction_theta_max 0.998
_diffrn_measurement_device_type 'Bruker APEX-II CCD'
_diffrn_measurement_method '\f and \w scans'
_diffrn_radiation_type MoK\a
_diffrn_radiation_wavelength 0.71073
_diffrn_reflns_av_R_equivalents 0.0481
_diffrn_reflns_av_unetI/netI 0.0403
_diffrn_reflns_Laue_measured_fraction_full 1.000
_diffrn_reflns_Laue_measured_fraction_max 0.998
_diffrn_reflns_limit_h_max 18
_diffrn_reflns_limit_h_min -18
_diffrn_reflns_limit_k_max 43
_diffrn_reflns_limit_k_min -43
_diffrn_reflns_limit_l_max 16
_diffrn_reflns_limit_l_min -16
_diffrn_reflns_number 63281
_diffrn_reflns_point_group_measured_fraction_full 1.000
_diffrn_reflns_point_group_measured_fraction_max 0.998
_diffrn_reflns_theta_full 25.242
_diffrn_reflns_theta_max 29.497
_diffrn_reflns_theta_min 1.767
_exptl_absorpt_coefficient_mu 23.768
_exptl_crystal_colour 'dark green'
_exptl_crystal_density_diffrn 3.974
_exptl_crystal_description prism
_exptl_crystal_F_000 5128
_refine_diff_density_max 2.317
_refine_diff_density_min -3.194
_refine_diff_density_rms 0.342
_refine_ls_extinction_method none
_refine_ls_goodness_of_fit_ref 1.081
_refine_ls_hydrogen_treatment constr
_refine_ls_matrix_type full
_refine_ls_number_parameters 641
_refine_ls_number_reflns 13332
_refine_ls_number_restraints 51
_refine_ls_restrained_S_all 1.081
_refine_ls_R_factor_all 0.0583
_refine_ls_R_factor_gt 0.0465
_refine_ls_shift/su_max 0.001
_refine_ls_shift/su_mean 0.000
_refine_ls_structure_factor_coef Fsqd
_refine_ls_weighting_details 'w=1/[\s^2^(Fo^2^)+(0.0033P)^2^+231.8220P] where P=(Fo^2^+2Fc^2^)/3'
_refine_ls_weighting_scheme calc
_refine_ls_wR_factor_gt 0.0944
_refine_ls_wR_factor_ref 0.0989
_reflns_Friedel_coverage 0.000
_reflns_number_gt 11347
_reflns_number_total 13332
_reflns_threshold_expression 'I > 2\s(I)'
_cod_data_source_file d0nj02065f2.cif
_cod_data_source_block platon_sq
_cod_depositor_comments
;Adding full bibliography for 7059678--7059679.cif.

 Adding full bibliography for 7059678--7059679.cif.
;
_cod_original_cell_volume 4799.5(6)
_cod_original_sg_symbol_H-M 'P 21/c'
_cod_database_code 7059678
_shelx_shelxl_version_number 2016/6
_shelx_space_group_comment
;
The symmetry employed for this shelxl refinement is uniquely defined
by the following loop, which should always be used as a source of
symmetry information in preference to the above space-group names.
They are only intended as comments.
;

loop_
_space_group_symop_operation_xyz
'x, y, z'
'-x, y+1/2, -z+1/2'
'-x, -y, -z'
'x, -y-1/2, z-1/2'

loop_
_atom_site_label
_atom_site_type_symbol
_atom_site_fract_x
_atom_site_fract_y
_atom_site_fract_z
_atom_site_U_iso_or_equiv
_atom_site_adp_type
_atom_site_occupancy
_atom_site_site_symmetry_order
_atom_site_calc_flag
_atom_site_refinement_flags_posn
_atom_site_refinement_flags_adp
_atom_site_refinement_flags_occupancy
_atom_site_disorder_assembly
_atom_site_disorder_group
Si1 Si 0.3995(2) 0.42230(8) 0.5170(2) 0.0109(5) Uani 1 1 d . . . . .
W1 W 0.43192(4) 0.31381(2) 0.45680(4) 0.02107(10) Uani 1 1 d . . . . .
W2 W 0.16266(4) 0.36456(2) 0.31973(4) 0.02467(11) Uani 1 1 d . . . . .
W3 W 0.29160(4) 0.34380(2) 0.64710(4) 0.02207(10) Uani 1 1 d . . . . .
W4 W 0.52772(4) 0.38964(2) 0.33297(4) 0.01870(9) Uani 1 1 d . . . . .
W5 W 0.26192(4) 0.44061(2) 0.20076(4) 0.02148(10) Uani 1 1 d . . . . .
W6 W 0.14502(4) 0.46641(2) 0.38504(4) 0.02032(10) Uani 1 1 d . . . . .
W7 W 0.27345(4) 0.44517(2) 0.71346(4) 0.02023(10) Uani 1 1 d . . . . .
W8 W 0.51448(4) 0.39717(2) 0.82857(4) 0.01864(9) Uani 1 1 d . . . . .
W9 W 0.64962(4) 0.37112(2) 0.63120(4) 0.01754(9) Uani 1 1 d . . . . .
Cu1 Cu 0.39236(10) 0.52027(4) 0.44536(11) 0.0144(2) Uani 1 1 d . . . . .
Cu2 Cu 0.49678(11) 0.50292(4) 0.72472(12) 0.0181(3) Uani 1 1 d . . . . .
Cu3 Cu 0.25319(14) 0.53679(5) 0.58767(15) 0.0295(3) Uani 1 1 d . . . . .
Cu4 Cu 0.71382(14) 0.45056(6) 0.82046(15) 0.0335(4) Uani 1 1 d . . . . .
N1 N 0.1482(10) 0.5790(4) 0.4857(13) 0.041(3) Uani 1 1 d . . . . .
H1A H 0.183140 0.598079 0.462155 0.050 Uiso 1 1 calc R U . . .
H1B H 0.100741 0.566190 0.419933 0.050 Uiso 1 1 calc R U . . .
N2 N 0.2250(16) 0.5620(5) 0.7187(14) 0.065(5) Uani 1 1 d . . . . .
H2A H 0.188483 0.543844 0.742896 0.078 Uiso 1 1 calc R U . . .
H2B H 0.287347 0.567706 0.781051 0.078 Uiso 1 1 calc R U . . .
N3 N 0.7658(13) 0.4619(5) 0.9994(12) 0.060(4) Uani 1 1 d . . . . .
H3A H 0.743979 0.487225 1.011446 0.073 Uiso 1 1 calc R U . . .
H3B H 0.739694 0.442560 1.032884 0.073 Uiso 1 1 calc R U . . .
N4 N 0.8682(12) 0.4413(6) 0.8566(12) 0.057(4) Uani 1 1 d . . . . .
H4A H 0.874781 0.421118 0.809489 0.068 Uiso 1 1 calc R U . . .
H4B H 0.897676 0.464844 0.844614 0.068 Uiso 1 1 calc R U . . .
O1 O 0.2913(7) 0.3321(3) 0.3515(7) 0.0223(17) Uani 1 1 d . . . . .
O2 O 0.1961(7) 0.3550(3) 0.4867(8) 0.0253(18) Uani 1 1 d . . . . .
O3 O 0.3832(7) 0.3187(2) 0.5806(8) 0.0244(18) Uani 1 1 d . . . . .
O4 O 0.4224(9) 0.2602(3) 0.4331(8) 0.032(2) Uani 1 1 d . . . . .
O5 O 0.0640(8) 0.3279(3) 0.2514(9) 0.039(2) Uani 1 1 d . . . . .
O6 O 0.2355(8) 0.3002(3) 0.6806(10) 0.037(2) Uani 1 1 d . . . . .
O7 O 0.4803(7) 0.3309(2) 0.3391(7) 0.0237(18) Uani 1 1 d . . . . .
O8 O 0.1749(7) 0.3893(3) 0.1873(8) 0.029(2) Uani 1 1 d . . . . .
O9 O 0.0795(7) 0.4114(3) 0.3285(8) 0.029(2) Uani 1 1 d . . . . .
O10 O 0.2270(8) 0.3862(3) 0.7022(8) 0.029(2) Uani 1 1 d . . . . .
O11 O 0.4204(7) 0.3485(3) 0.7957(7) 0.0246(18) Uani 1 1 d . . . . .
O12 O 0.5762(7) 0.3169(2) 0.5769(8) 0.0229(17) Uani 1 1 d . . . . .
O13 O 0.3985(7) 0.4269(3) 0.8500(7) 0.0248(18) Uani 1 1 d . . . . .
O14 O 0.5926(7) 0.3703(2) 0.7516(7) 0.0218(17) Uani 1 1 d . . . . .
O15 O 0.6545(7) 0.3736(3) 0.4768(7) 0.0226(17) Uani 1 1 d . . . . .
O16 O 0.3812(7) 0.4023(3) 0.2359(7) 0.0230(17) Uani 1 1 d . . . . .
O17 O 0.1527(7) 0.4703(3) 0.2283(7) 0.0250(18) Uani 1 1 d . . . . .
O18 O 0.1755(6) 0.4507(3) 0.5454(7) 0.0207(16) Uani 1 1 d . . . . .
O19 O 0.1983(8) 0.4673(3) 0.7821(9) 0.035(2) Uani 1 1 d . . . . .
O20 O 0.5980(8) 0.3878(3) 0.9781(8) 0.035(2) Uani 1 1 d . . . . .
O21 O 0.7782(7) 0.3534(3) 0.7141(8) 0.030(2) Uani 1 1 d . . . . .
O22 O 0.5758(8) 0.3808(3) 0.2252(8) 0.033(2) Uani 1 1 d . . . . .
O23 O 0.2206(9) 0.4478(3) 0.0497(7) 0.035(2) Uani 1 1 d . . . . .
O24 O 0.0287(8) 0.4955(3) 0.3509(9) 0.034(2) Uani 1 1 d . . . . .
O25 O 0.3782(6) 0.4077(2) 0.6330(6) 0.0157(15) Uani 1 1 d . . . . .
O26 O 0.4756(6) 0.3867(2) 0.4929(6) 0.0155(15) Uani 1 1 d . . . . .
O27 O 0.2851(6) 0.4237(2) 0.3992(7) 0.0170(15) Uani 1 1 d . . . . .
O28 O 0.4593(6) 0.4683(2) 0.5370(6) 0.0125(13) Uani 1 1 d . . . . .
O29 O 0.3480(6) 0.4921(3) 0.6957(7) 0.0211(16) Uani 1 1 d . . . . .
O30 O 0.5608(7) 0.4497(2) 0.8041(7) 0.0202(16) Uani 1 1 d . . . . .
O31 O 0.6664(6) 0.4294(2) 0.6525(7) 0.0183(15) Uani 1 1 d . . . . .
O32 O 0.5613(7) 0.4450(2) 0.3691(7) 0.0194(16) Uani 1 1 d . . . . .
O33 O 0.3581(7) 0.4836(2) 0.2660(7) 0.0211(16) Uani 1 1 d . . . . .
O34 O 0.2518(6) 0.5072(2) 0.4448(7) 0.0191(16) Uani 1 1 d . . . . .
C1 C 0.0485(18) 0.6432(6) 0.501(3) 0.086(8) Uani 1 1 d . . . . .
H1C H 0.108166 0.661850 0.515701 0.129 Uiso 1 1 calc R U . . .
H1D H 0.007901 0.653329 0.543800 0.129 Uiso 1 1 calc R U . . .
H1E H 0.002662 0.642267 0.416581 0.129 Uiso 1 1 calc R U . . .
C2 C 0.0896(17) 0.6006(7) 0.5442(19) 0.059(5) Uani 1 1 d . . . . .
H2 H 0.026953 0.583077 0.533209 0.071 Uiso 1 1 calc R U . . .
C3 C 0.1625(16) 0.6008(6) 0.6765(19) 0.061(6) Uani 1 1 d . . . . .
H3C H 0.212084 0.624361 0.693926 0.074 Uiso 1 1 calc R U . . .
H3D H 0.119065 0.605016 0.721184 0.074 Uiso 1 1 calc R U . . .
C4 C 0.881(2) 0.3832(7) 1.005(2) 0.099(10) Uani 1 1 d . . . . .
H4C H 0.804280 0.384344 0.981170 0.148 Uiso 1 1 calc R U . . .
H4D H 0.916878 0.375099 1.087675 0.148 Uiso 1 1 calc R U . . .
H4E H 0.896036 0.362900 0.955535 0.148 Uiso 1 1 calc R U . . .
C5 C 0.9225(17) 0.4282(7) 0.9867(18) 0.073(6) Uani 1 1 d D . . . .
H5 H 1.001248 0.428075 1.014693 0.087 Uiso 1 1 calc R U . . .
C6 C 0.8899(15) 0.4598(6) 1.0544(14) 0.065(6) Uani 1 1 d D . . . .
H6C H 0.919249 0.487249 1.049410 0.078 Uiso 1 1 calc R U . . .
H6D H 0.917698 0.451792 1.138593 0.078 Uiso 1 1 calc R U . . .
O35 O 0.5202(15) 0.5327(5) 0.9179(12) 0.084(5) Uani 1 1 d . U . . .
O36 O 1.000000 0.500000 1.000000 0.037(3) Uani 1 2 d S . P . .
Cu5 Cu 0.4516(2) 0.29006(7) 0.1297(2) 0.0554(6) Uani 1 1 d . . . . .
C7 C 0.7221(17) 0.2370(14) 0.410(2) 0.23(2) Uani 1 1 d D U . . .
H7CA H 0.794115 0.234203 0.415282 0.340 Uiso 1 1 calc R U . . .
H7DA H 0.701055 0.211267 0.435077 0.340 Uiso 1 1 calc R U . . .
H7EA H 0.719943 0.259742 0.460539 0.340 Uiso 1 1 calc R U . . .
C8 C 0.6451(13) 0.2463(6) 0.2806(17) 0.103(8) Uani 1 1 d D U . . .
H8C H 0.650819 0.220607 0.239390 0.123 Uiso 1 1 calc R U . . .
C9 C 0.6808(16) 0.2797(10) 0.217(3) 0.145(11) Uani 1 1 d D U . . .
H9AA H 0.726709 0.299681 0.276681 0.175 Uiso 1 1 calc R U . . .
H9BA H 0.724361 0.266285 0.181482 0.175 Uiso 1 1 calc R U . . .
C10 C 0.116(2) 0.2949(11) -0.016(3) 0.120(12) Uani 1 1 d . . . . .
H10D H 0.072664 0.313484 -0.080746 0.180 Uiso 1 1 calc R U . . .
H10E H 0.109138 0.302900 0.055966 0.180 Uiso 1 1 calc R U . . .
H10F H 0.090601 0.266444 -0.037241 0.180 Uiso 1 1 calc R U . . .
C11 C 0.224(2) 0.2976(9) 0.002(3) 0.097(9) Uani 1 1 d . . . . .
H11A H 0.228874 0.277688 -0.056544 0.116 Uiso 1 1 calc R U . . .
C12 C 0.258(3) 0.3358(8) -0.029(2) 0.089(8) Uani 1 1 d . . . . .
H12C H 0.237101 0.358998 0.009003 0.107 Uiso 1 1 calc R U . . .
H12D H 0.221782 0.339681 -0.115344 0.107 Uiso 1 1 calc R U . . .
N5 N 0.5309(11) 0.2465(5) 0.2551(13) 0.061(4) Uani 1 1 d D U . . .
H5AA H 0.523230 0.252155 0.322402 0.073 Uiso 1 1 calc R U . . .
H5BA H 0.502733 0.221194 0.229097 0.073 Uiso 1 1 calc R U . . .
N6 N 0.5945(16) 0.3026(5) 0.1241(18) 0.089(6) Uani 1 1 d D U . . .
H6AA H 0.591220 0.295423 0.052340 0.107 Uiso 1 1 calc R U . . .
H6BA H 0.607932 0.330181 0.134140 0.107 Uiso 1 1 calc R U . . .
N7 N 0.3047(14) 0.2812(5) 0.1185(14) 0.067(5) Uani 1 1 d . . . . .
H7AA H 0.293422 0.253831 0.124246 0.081 Uiso 1 1 calc R U . . .
H7BA H 0.297614 0.294481 0.178886 0.081 Uiso 1 1 calc R U . . .
N8 N 0.378(2) 0.3361(5) 0.0112(16) 0.079(6) Uani 1 1 d . . . . .
H8AA H 0.403927 0.360948 0.044793 0.095 Uiso 1 1 calc R U . . .
H8BA H 0.392107 0.333103 -0.052846 0.095 Uiso 1 1 calc R U . . .

loop_
_atom_site_aniso_label
_atom_site_aniso_U_11
_atom_site_aniso_U_22
_atom_site_aniso_U_33
_atom_site_aniso_U_23
_atom_site_aniso_U_13
_atom_site_aniso_U_12
Si1 0.0128(12) 0.0134(11) 0.0086(11) 0.0000(9) 0.0065(9) -0.0006(9)
W1 0.0332(3) 0.01065(19) 0.0205(2) -0.00052(16) 0.01238(19) -0.00010(17)
W2 0.0253(2) 0.0200(2) 0.0213(2) -0.00007(18) 0.00263(19) -0.00610(18)
W3 0.0279(2) 0.0183(2) 0.0224(2) 0.00349(17) 0.01296(19) -0.00150(18)
W4 0.0314(2) 0.01250(19) 0.01551(19) -0.00163(15) 0.01310(18) 0.00151(17)
W5 0.0287(2) 0.0201(2) 0.01058(19) -0.00027(16) 0.00332(17) -0.00220(18)
W6 0.0157(2) 0.0215(2) 0.0198(2) 0.00319(17) 0.00357(17) 0.00131(17)
W7 0.0246(2) 0.0211(2) 0.0196(2) 0.00361(17) 0.01375(18) 0.00488(18)
W8 0.0250(2) 0.0181(2) 0.01324(19) 0.00480(16) 0.00851(17) 0.00313(17)
W9 0.0212(2) 0.01321(19) 0.0175(2) 0.00231(15) 0.00743(17) 0.00531(16)
Cu1 0.0171(6) 0.0119(6) 0.0127(6) 0.0022(4) 0.0048(5) 0.0025(5)
Cu2 0.0248(7) 0.0145(6) 0.0148(6) 0.0021(5) 0.0081(5) 0.0028(5)
Cu3 0.0389(9) 0.0241(8) 0.0291(8) 0.0023(6) 0.0178(7) 0.0119(7)
Cu4 0.0316(9) 0.0377(9) 0.0240(8) 0.0022(7) 0.0045(7) 0.0018(7)
N1 0.035(7) 0.033(6) 0.060(9) 0.013(6) 0.023(6) 0.013(5)
N2 0.110(14) 0.054(9) 0.061(10) 0.011(8) 0.065(10) 0.037(9)
N3 0.064(10) 0.065(10) 0.032(7) 0.006(7) 0.000(7) -0.011(8)
N4 0.047(8) 0.080(12) 0.034(7) 0.003(7) 0.008(6) -0.005(8)
O1 0.023(4) 0.020(4) 0.020(4) -0.003(3) 0.005(3) -0.004(3)
O2 0.030(5) 0.025(4) 0.023(4) 0.003(3) 0.012(4) 0.002(4)
O3 0.036(5) 0.013(4) 0.027(4) 0.004(3) 0.016(4) 0.000(3)
O4 0.055(6) 0.012(4) 0.028(5) 0.000(3) 0.015(4) 0.000(4)
O5 0.041(6) 0.024(5) 0.035(5) -0.004(4) 0.001(4) -0.008(4)
O6 0.042(6) 0.030(5) 0.047(6) 0.010(4) 0.026(5) -0.002(4)
O7 0.038(5) 0.013(4) 0.023(4) 0.001(3) 0.016(4) 0.004(3)
O8 0.028(5) 0.030(5) 0.021(4) 0.003(4) 0.003(4) -0.008(4)
O9 0.016(4) 0.032(5) 0.030(5) 0.003(4) 0.001(4) -0.004(3)
O10 0.036(5) 0.030(5) 0.027(5) 0.007(4) 0.018(4) 0.001(4)
O11 0.033(5) 0.019(4) 0.022(4) 0.006(3) 0.011(4) 0.001(3)
O12 0.033(5) 0.012(4) 0.025(4) -0.001(3) 0.013(4) 0.003(3)
O13 0.035(5) 0.028(4) 0.014(4) 0.001(3) 0.012(4) 0.004(4)
O14 0.031(5) 0.015(4) 0.021(4) 0.005(3) 0.013(4) 0.004(3)
O15 0.027(4) 0.018(4) 0.020(4) 0.004(3) 0.008(3) 0.007(3)
O16 0.031(5) 0.020(4) 0.018(4) -0.003(3) 0.010(3) -0.005(3)
O17 0.025(4) 0.019(4) 0.020(4) 0.006(3) -0.001(3) 0.001(3)
O18 0.018(4) 0.025(4) 0.017(4) 0.003(3) 0.005(3) -0.003(3)
O19 0.042(6) 0.041(6) 0.031(5) 0.007(4) 0.025(5) 0.014(5)
O20 0.044(6) 0.035(5) 0.023(4) 0.010(4) 0.011(4) 0.013(4)
O21 0.026(5) 0.033(5) 0.030(5) 0.010(4) 0.011(4) 0.007(4)
O22 0.047(6) 0.032(5) 0.030(5) -0.008(4) 0.026(5) -0.001(4)
O23 0.051(6) 0.034(5) 0.011(4) 0.003(4) 0.003(4) 0.004(4)
O24 0.027(5) 0.040(5) 0.031(5) 0.005(4) 0.009(4) 0.008(4)
O25 0.025(4) 0.010(3) 0.013(3) 0.002(3) 0.009(3) 0.002(3)
O26 0.019(4) 0.017(4) 0.013(3) -0.004(3) 0.009(3) -0.002(3)
O27 0.015(4) 0.015(4) 0.017(4) 0.000(3) 0.003(3) 0.000(3)
O28 0.011(3) 0.012(3) 0.011(3) -0.001(3) 0.001(3) 0.001(3)
O29 0.021(4) 0.020(4) 0.020(4) 0.001(3) 0.006(3) 0.000(3)
O30 0.029(4) 0.013(4) 0.015(4) 0.000(3) 0.005(3) 0.001(3)
O31 0.018(4) 0.014(4) 0.021(4) 0.004(3) 0.006(3) 0.003(3)
O32 0.030(4) 0.016(4) 0.014(4) -0.002(3) 0.010(3) 0.002(3)
O33 0.030(4) 0.015(4) 0.022(4) 0.004(3) 0.014(4) 0.005(3)
O34 0.022(4) 0.015(4) 0.018(4) 0.003(3) 0.006(3) 0.006(3)
C1 0.060(13) 0.049(12) 0.15(3) 0.012(14) 0.050(15) 0.030(10)
C2 0.066(12) 0.061(12) 0.070(13) 0.011(10) 0.048(11) 0.019(10)
C3 0.053(11) 0.051(11) 0.075(13) -0.028(10) 0.022(10) 0.017(9)
C4 0.12(2) 0.049(12) 0.067(15) 0.002(11) -0.015(15) 0.010(13)
C5 0.047(11) 0.086(16) 0.057(12) 0.010(11) -0.005(9) 0.015(11)
C6 0.065(12) 0.077(14) 0.021(7) 0.011(8) -0.012(8) -0.016(11)
O35 0.151(15) 0.075(10) 0.037(7) -0.021(7) 0.051(9) -0.027(10)
O36 0.019(6) 0.055(9) 0.041(8) -0.002(7) 0.016(6) -0.004(6)
Cu5 0.0736(16) 0.0339(10) 0.0652(14) -0.0131(10) 0.0356(13) -0.0152(10)
C7 0.20(4) 0.23(4) 0.23(4) -0.04(3) 0.07(3) -0.03(3)
C8 0.088(13) 0.102(14) 0.120(15) -0.026(12) 0.046(11) -0.001(11)
C9 0.123(15) 0.128(16) 0.158(16) -0.015(14) 0.034(13) 0.010(13)
C10 0.08(2) 0.13(3) 0.12(3) 0.00(2) 0.015(19) 0.029(19)
C11 0.074(17) 0.081(17) 0.10(2) 0.051(15) 0.005(15) 0.004(13)
C12 0.13(2) 0.082(18) 0.078(17) 0.019(14) 0.065(18) 0.016(17)
N5 0.067(10) 0.050(8) 0.053(8) -0.021(7) 0.014(7) 0.008(7)
N6 0.097(13) 0.065(10) 0.115(14) -0.038(10) 0.054(11) -0.032(10)
N7 0.090(13) 0.043(8) 0.048(9) 0.015(7) 0.009(9) -0.016(8)
N8 0.15(2) 0.048(10) 0.061(11) -0.004(8) 0.070(13) -0.014(11)

loop_
_atom_type_symbol
_atom_type_description
_atom_type_scat_dispersion_real
_atom_type_scat_dispersion_imag
_atom_type_scat_source
C C 0.0033 0.0016 'International Tables Vol C Tables 4.2.6.8 and 6.1.1.4'
H H 0.0000 0.0000 'International Tables Vol C Tables 4.2.6.8 and 6.1.1.4'
N N 0.0061 0.0033 'International Tables Vol C Tables 4.2.6.8 and 6.1.1.4'
O O 0.0106 0.0060 'International Tables Vol C Tables 4.2.6.8 and 6.1.1.4'
W W -0.8490 6.8722 'International Tables Vol C Tables 4.2.6.8 and 6.1.1.4'
Cu Cu 0.3201 1.2651 'International Tables Vol C Tables 4.2.6.8 and 6.1.1.4'
Si Si 0.1023 0.0942 'International Tables Vol C Tables 4.2.6.8 and 6.1.1.4'

loop_
_geom_angle_atom_site_label_1
_geom_angle_atom_site_label_2
_geom_angle_atom_site_label_3
_geom_angle
_geom_angle_site_symmetry_1
_geom_angle_site_symmetry_3
_geom_angle_publ_flag
O27 Si1 O25 109.0(4) . . ?
O27 Si1 O28 110.0(4) . . ?
O25 Si1 O28 112.5(4) . . ?
O27 Si1 O26 107.7(4) . . ?
O25 Si1 O26 108.6(4) . . ?
O28 Si1 O26 109.0(4) . . ?
O4 W1 O1 101.9(4) . . ?
O4 W1 O7 100.4(4) . . ?
O1 W1 O7 88.4(4) . . ?
O4 W1 O12 99.3(4) . . ?
O1 W1 O12 158.8(3) . . ?
O7 W1 O12 89.7(4) . . ?
O4 W1 O3 100.9(4) . . ?
O1 W1 O3 85.6(4) . . ?
O7 W1 O3 158.7(3) . . ?
O12 W1 O3 88.6(4) . . ?
O4 W1 O26 170.3(4) . . ?
O1 W1 O26 86.0(3) . . ?
O7 W1 O26 74.0(3) . . ?
O12 W1 O26 73.1(3) . . ?
O3 W1 O26 85.2(3) . . ?
O5 W2 O8 101.6(4) . . ?
O5 W2 O9 101.2(4) . . ?
O8 W2 O9 89.7(4) . . ?
O5 W2 O2 101.4(4) . . ?
O8 W2 O2 157.0(4) . . ?
O9 W2 O2 86.7(4) . . ?
O5 W2 O1 101.4(4) . . ?
O8 W2 O1 89.6(4) . . ?
O9 W2 O1 157.0(3) . . ?
O2 W2 O1 85.0(4) . . ?
O5 W2 O27 172.2(4) . . ?
O8 W2 O27 74.1(3) . . ?
O9 W2 O27 72.5(3) . . ?
O2 W2 O27 83.2(3) . . ?
O1 W2 O27 85.2(3) . . ?
O6 W3 O2 102.7(5) . . ?
O6 W3 O10 99.6(4) . . ?
O2 W3 O10 90.9(4) . . ?
O6 W3 O3 101.7(4) . . ?
O2 W3 O3 85.7(4) . . ?
O10 W3 O3 158.6(4) . . ?
O6 W3 O11 99.1(4) . . ?
O2 W3 O11 157.9(4) . . ?
O10 W3 O11 89.2(4) . . ?
O3 W3 O11 86.2(4) . . ?
O6 W3 O25 170.9(4) . . ?
O2 W3 O25 84.9(3) . . ?
O10 W3 O25 74.9(3) . . ?
O3 W3 O25 83.7(3) . . ?
O11 W3 O25 73.8(3) . . ?
O22 W4 O32 101.8(4) . . ?
O22 W4 O16 101.3(4) . . ?
O32 W4 O16 92.3(4) . . ?
O22 W4 O15 99.8(4) . . ?
O32 W4 O15 89.7(3) . . ?
O16 W4 O15 157.9(4) . . ?
O22 W4 O7 96.4(4) . . ?
O32 W4 O7 161.6(3) . . ?
O16 W4 O7 87.0(4) . . ?
O15 W4 O7 84.3(4) . . ?
O22 W4 O26 167.6(4) . . ?
O32 W4 O26 88.2(3) . . ?
O16 W4 O26 85.4(3) . . ?
O15 W4 O26 72.6(3) . . ?
O7 W4 O26 73.4(3) . . ?
O23 W5 O33 102.9(4) . . ?
O23 W5 O17 101.5(4) . . ?
O33 W5 O17 91.5(4) . . ?
O23 W5 O16 100.9(4) . . ?
O33 W5 O16 89.4(3) . . ?
O17 W5 O16 156.8(3) . . ?
O23 W5 O8 96.1(4) . . ?
O33 W5 O8 160.9(3) . . ?
O17 W5 O8 86.2(4) . . ?
O16 W5 O8 85.5(4) . . ?
O23 W5 O27 168.3(4) . . ?
O33 W5 O27 87.7(3) . . ?
O17 W5 O27 73.0(3) . . ?
O16 W5 O27 83.8(3) . . ?
O8 W5 O27 73.5(3) . . ?
O24 W6 O34 102.2(4) . . ?
O24 W6 O18 99.7(4) . . ?
O34 W6 O18 88.9(3) . . ?
O24 W6 O9 98.9(4) . . ?
O34 W6 O9 158.7(4) . . ?
O18 W6 O9 90.0(4) . . ?
O24 W6 O17 98.7(4) . . ?
O34 W6 O17 89.2(3) . . ?
O18 W6 O17 161.4(4) . . ?
O9 W6 O17 85.1(4) . . ?
O24 W6 O27 170.7(4) . . ?
O34 W6 O27 83.8(3) . . ?
O18 W6 O27 87.4(3) . . ?
O9 W6 O27 75.0(3) . . ?
O17 W6 O27 74.0(3) . . ?
O19 W7 O29 101.4(4) . . ?
O19 W7 O13 101.1(4) . . ?
O29 W7 O13 90.8(4) . . ?
O19 W7 O18 101.2(4) . . ?
O29 W7 O18 88.3(3) . . ?
O13 W7 O18 157.4(4) . . ?
O19 W7 O10 100.5(4) . . ?
O29 W7 O10 158.2(4) . . ?
O13 W7 O10 85.2(4) . . ?
O18 W7 O10 87.4(4) . . ?
O19 W7 O25 173.3(4) . . ?
O29 W7 O25 84.2(3) . . ?
O13 W7 O25 74.8(3) . . ?
O18 W7 O25 82.6(3) . . ?
O10 W7 O25 74.1(3) . . ?
O20 W8 O30 102.0(4) . . ?
O20 W8 O14 101.0(4) . . ?
O30 W8 O14 91.3(4) . . ?
O20 W8 O11 99.6(4) . . ?
O30 W8 O11 157.6(3) . . ?
O14 W8 O11 90.0(4) . . ?
O20 W8 O13 98.7(4) . . ?
O30 W8 O13 86.5(4) . . ?
O14 W8 O13 160.2(3) . . ?
O11 W8 O13 84.8(4) . . ?
O20 W8 O25 171.0(4) . . ?
O30 W8 O25 83.4(3) . . ?
O14 W8 O25 85.8(3) . . ?
O11 W8 O25 74.4(3) . . ?
O13 W8 O25 74.4(3) . . ?
O21 W9 O31 102.0(4) . . ?
O21 W9 O15 98.4(4) . . ?
O31 W9 O15 92.5(3) . . ?
O21 W9 O14 100.6(4) . . ?
O31 W9 O14 88.4(3) . . ?
O15 W9 O14 160.4(4) . . ?
O21 W9 O12 99.4(4) . . ?
O31 W9 O12 158.6(3) . . ?
O15 W9 O12 85.8(4) . . ?
O14 W9 O12 86.2(4) . . ?
O21 W9 O26 169.7(4) . . ?
O31 W9 O26 85.3(3) . . ?
O15 W9 O26 73.8(3) . . ?
O14 W9 O26 86.7(3) . . ?
O12 W9 O26 73.7(3) . . ?
O31 Cu1 O34 91.3(3) 3_666 . ?
O31 Cu1 O28 93.1(3) 3_666 3_666 ?
O34 Cu1 O28 174.3(3) . 3_666 ?
O31 Cu1 O28 175.2(3) 3_666 . ?
O34 Cu1 O28 92.5(3) . . ?
O28 Cu1 O28 83.4(3) 3_666 . ?
O31 Cu1 O33 87.9(3) 3_666 . ?
O34 Cu1 O33 94.8(3) . . ?
O28 Cu1 O33 89.1(3) 3_666 . ?
O28 Cu1 O33 88.9(3) . . ?
O31 Cu1 O32 94.7(3) 3_666 3_666 ?
O34 Cu1 O32 88.1(3) . 3_666 ?
O28 Cu1 O32 87.8(3) 3_666 3_666 ?
O28 Cu1 O32 88.4(3) . 3_666 ?
O33 Cu1 O32 176.1(3) . 3_666 ?
O31 Cu1 Cu1 134.8(2) 3_666 3_666 ?
O34 Cu1 Cu1 133.9(2) . 3_666 ?
O28 Cu1 Cu1 41.8(2) 3_666 3_666 ?
O28 Cu1 Cu1 41.6(2) . 3_666 ?
O33 Cu1 Cu1 88.6(2) . 3_666 ?
O32 Cu1 Cu1 87.4(2) 3_666 3_666 ?
O29 Cu2 O30 98.7(4) . . ?
O29 Cu2 O32 84.8(3) . 3_666 ?
O30 Cu2 O32 173.4(3) . 3_666 ?
O29 Cu2 O33 173.1(3) . 3_666 ?
O30 Cu2 O33 86.1(3) . 3_666 ?
O32 Cu2 O33 90.0(3) 3_666 3_666 ?
O29 Cu2 O28 87.6(3) . . ?
O30 Cu2 O28 87.2(3) . . ?
O32 Cu2 O28 87.4(3) 3_666 . ?
O33 Cu2 O28 87.6(3) 3_666 . ?
O29 Cu2 O35 86.9(5) . . ?
O30 Cu2 O35 90.3(5) . . ?
O32 Cu2 O35 95.5(5) 3_666 . ?
O33 Cu2 O35 98.1(5) 3_666 . ?
O28 Cu2 O35 173.6(4) . . ?
N2 Cu3 N1 84.3(6) . . ?
N2 Cu3 O34 168.6(7) . . ?
N1 Cu3 O34 91.6(5) . . ?
N2 Cu3 O29 92.5(5) . . ?
N1 Cu3 O29 174.3(5) . . ?
O34 Cu3 O29 90.6(3) . . ?
N2 Cu3 O32 105.6(6) . 3_666 ?
N1 Cu3 O32 112.9(4) . 3_666 ?
O34 Cu3 O32 85.8(3) . 3_666 ?
O29 Cu3 O32 72.5(3) . 3_666 ?
N4 Cu4 O31 91.9(5) . . ?
N4 Cu4 O30 168.6(5) . . ?
O31 Cu4 O30 91.1(3) . . ?
N4 Cu4 N3 86.0(7) . . ?
O31 Cu4 N3 170.5(5) . . ?
O30 Cu4 N3 89.2(5) . . ?
N4 Cu4 O33 115.7(5) . 3_666 ?
O31 Cu4 O33 86.7(3) . 3_666 ?
O30 Cu4 O33 75.5(3) . 3_666 ?
N3 Cu4 O33 102.6(5) . 3_666 ?
C2 N1 Cu3 114.4(11) . . ?
C2 N1 H1A 108.7 . . ?
Cu3 N1 H1A 108.7 . . ?
C2 N1 H1B 108.7 . . ?
Cu3 N1 H1B 108.7 . . ?
H1A N1 H1B 107.6 . . ?
C3 N2 Cu3 109.8(12) . . ?
C3 N2 H2A 109.7 . . ?
Cu3 N2 H2A 109.7 . . ?
C3 N2 H2B 109.7 . . ?
Cu3 N2 H2B 109.7 . . ?
H2A N2 H2B 108.2 . . ?
C6 N3 Cu4 106.5(11) . . ?
C6 N3 H3A 110.4 . . ?
Cu4 N3 H3A 110.4 . . ?
C6 N3 H3B 110.4 . . ?
Cu4 N3 H3B 110.4 . . ?
H3A N3 H3B 108.6 . . ?
C5 N4 Cu4 106.3(12) . . ?
C5 N4 H4A 110.5 . . ?
Cu4 N4 H4A 110.5 . . ?
C5 N4 H4B 110.5 . . ?
Cu4 N4 H4B 110.5 . . ?
H4A N4 H4B 108.7 . . ?
W1 O1 W2 151.0(5) . . ?
W3 O2 W2 153.0(5) . . ?
W1 O3 W3 151.4(5) . . ?
W1 O7 W4 121.3(4) . . ?
W2 O8 W5 122.8(5) . . ?
W2 O9 W6 121.6(4) . . ?
W3 O10 W7 121.4(5) . . ?
W3 O11 W8 121.2(4) . . ?
W1 O12 W9 121.5(4) . . ?
W7 O13 W8 120.3(4) . . ?
W8 O14 W9 149.6(4) . . ?
W9 O15 W4 121.0(4) . . ?
W4 O16 W5 147.6(5) . . ?
W5 O17 W6 120.5(4) . . ?
W6 O18 W7 151.5(5) . . ?
Si1 O25 W8 124.8(4) . . ?
Si1 O25 W7 125.3(4) . . ?
W8 O25 W7 90.3(2) . . ?
Si1 O25 W3 125.4(4) . . ?
W8 O25 W3 90.6(2) . . ?
W7 O25 W3 89.6(3) . . ?
Si1 O26 W9 123.1(4) . . ?
Si1 O26 W4 124.0(4) . . ?
W9 O26 W4 92.3(3) . . ?
Si1 O26 W1 124.9(4) . . ?
W9 O26 W1 91.6(3) . . ?
W4 O26 W1 91.3(2) . . ?
Si1 O27 W6 122.9(4) . . ?
Si1 O27 W5 125.5(4) . . ?
W6 O27 W5 92.4(3) . . ?
Si1 O27 W2 125.4(4) . . ?
W6 O27 W2 90.9(3) . . ?
W5 O27 W2 89.6(2) . . ?
Si1 O28 Cu1 127.1(4) . 3_666 ?
Si1 O28 Cu1 124.9(4) . . ?
Cu1 O28 Cu1 96.6(3) 3_666 . ?
Si1 O28 Cu2 116.2(4) . . ?
Cu1 O28 Cu2 90.9(3) 3_666 . ?
Cu1 O28 Cu2 91.3(3) . . ?
W7 O29 Cu2 134.5(4) . . ?
W7 O29 Cu3 114.2(4) . . ?
Cu2 O29 Cu3 109.4(4) . . ?
W8 O30 Cu2 138.1(5) . . ?
W8 O30 Cu4 114.1(4) . . ?
Cu2 O30 Cu4 105.3(4) . . ?
W9 O31 Cu1 136.8(4) . 3_666 ?
W9 O31 Cu4 116.4(4) . . ?
Cu1 O31 Cu4 103.2(4) 3_666 . ?
W4 O32 Cu2 131.8(4) . 3_666 ?
W4 O32 Cu1 128.5(4) . 3_666 ?
Cu2 O32 Cu1 92.7(3) 3_666 3_666 ?
W4 O32 Cu3 114.6(4) . 3_666 ?
Cu2 O32 Cu3 93.1(3) 3_666 3_666 ?
Cu1 O32 Cu3 81.2(3) 3_666 3_666 ?
W5 O33 Cu2 134.7(4) . 3_666 ?
W5 O33 Cu1 126.9(4) . . ?
Cu2 O33 Cu1 92.2(3) 3_666 . ?
W5 O33 Cu4 112.2(4) . 3_666 ?
Cu2 O33 Cu4 93.0(3) 3_666 3_666 ?
Cu1 O33 Cu4 82.1(3) . 3_666 ?
W6 O34 Cu1 139.0(4) . . ?
W6 O34 Cu3 113.2(4) . . ?
Cu1 O34 Cu3 104.6(4) . . ?
C2 C1 H1C 109.5 . . ?
C2 C1 H1D 109.5 . . ?
H1C C1 H1D 109.5 . . ?
C2 C1 H1E 109.5 . . ?
H1C C1 H1E 109.5 . . ?
H1D C1 H1E 109.5 . . ?
N1 C2 C1 117.7(17) . . ?
N1 C2 C3 106.3(15) . . ?
C1 C2 C3 111(2) . . ?
N1 C2 H2 107.1 . . ?
C1 C2 H2 107.1 . . ?
C3 C2 H2 107.1 . . ?
N2 C3 C2 113.7(15) . . ?
N2 C3 H3C 108.8 . . ?
C2 C3 H3C 108.8 . . ?
N2 C3 H3D 108.8 . . ?
C2 C3 H3D 108.8 . . ?
H3C C3 H3D 107.7 . . ?
C5 C4 H4C 109.5 . . ?
C5 C4 H4D 109.5 . . ?
H4C C4 H4D 109.5 . . ?
C5 C4 H4E 109.5 . . ?
H4C C4 H4E 109.5 . . ?
H4D C4 H4E 109.5 . . ?
C6 C5 N4 106.0(15) . . ?
C6 C5 C4 109(2) . . ?
N4 C5 C4 110.3(17) . . ?
C6 C5 H5 110.5 . . ?
N4 C5 H5 110.5 . . ?
C4 C5 H5 110.5 . . ?
C5 C6 N3 108.6(15) . . ?
C5 C6 H6C 110.0 . . ?
N3 C6 H6C 110.0 . . ?
C5 C6 H6D 110.0 . . ?
N3 C6 H6D 110.0 . . ?
H6C C6 H6D 108.4 . . ?
N7 Cu5 N8 82.3(8) . . ?
N7 Cu5 N5 99.2(6) . . ?
N8 Cu5 N5 176.6(7) . . ?
N7 Cu5 N6 173.7(7) . . ?
N8 Cu5 N6 91.7(8) . . ?
N5 Cu5 N6 86.8(7) . . ?
C8 C7 H7CA 109.5 . . ?
C8 C7 H7DA 109.5 . . ?
H7CA C7 H7DA 109.5 . . ?
C8 C7 H7EA 109.5 . . ?
H7CA C7 H7EA 109.5 . . ?
H7DA C7 H7EA 109.5 . . ?
N5 C8 C9 115.8(8) . . ?
N5 C8 C7 115.8(9) . . ?
C9 C8 C7 116.2(8) . . ?
N5 C8 H8C 101.8 . . ?
C9 C8 H8C 101.8 . . ?
C7 C8 H8C 101.8 . . ?
N6 C9 C8 115.2(10) . . ?
N6 C9 H9AA 108.5 . . ?
C8 C9 H9AA 108.5 . . ?
N6 C9 H9BA 108.5 . . ?
C8 C9 H9BA 108.5 . . ?
H9AA C9 H9BA 107.5 . . ?
C11 C10 H10D 109.5 . . ?
C11 C10 H10E 109.5 . . ?
H10D C10 H10E 109.5 . . ?
C11 C10 H10F 109.5 . . ?
H10D C10 H10F 109.5 . . ?
H10E C10 H10F 109.5 . . ?
C12 C11 C10 117(3) . . ?
C12 C11 N7 112(2) . . ?
C10 C11 N7 116(3) . . ?
C12 C11 H11A 103.3 . . ?
C10 C11 H11A 103.3 . . ?
N7 C11 H11A 103.3 . . ?
C11 C12 N8 111(2) . . ?
C11 C12 H12C 109.5 . . ?
N8 C12 H12C 109.5 . . ?
C11 C12 H12D 109.5 . . ?
N8 C12 H12D 109.5 . . ?
H12C C12 H12D 108.1 . . ?
C8 N5 Cu5 110.5(9) . . ?
C8 N5 H5AA 109.5 . . ?
Cu5 N5 H5AA 109.5 . . ?
C8 N5 H5BA 109.5 . . ?
Cu5 N5 H5BA 109.5 . . ?
H5AA N5 H5BA 108.1 . . ?
C9 N6 Cu5 110.6(10) . . ?
C9 N6 H6AA 109.5 . . ?
Cu5 N6 H6AA 109.5 . . ?
C9 N6 H6BA 109.5 . . ?
Cu5 N6 H6BA 109.5 . . ?
H6AA N6 H6BA 108.1 . . ?
C11 N7 Cu5 109.8(15) . . ?
C11 N7 H7AA 109.7 . . ?
Cu5 N7 H7AA 109.7 . . ?
C11 N7 H7BA 109.7 . . ?
Cu5 N7 H7BA 109.7 . . ?
H7AA N7 H7BA 108.2 . . ?
C12 N8 Cu5 112.2(14) . . ?
C12 N8 H8AA 109.2 . . ?
Cu5 N8 H8AA 109.2 . . ?
C12 N8 H8BA 109.2 . . ?
Cu5 N8 H8BA 109.2 . . ?
H8AA N8 H8BA 107.9 . . ?

loop_
_geom_bond_atom_site_label_1
_geom_bond_atom_site_label_2
_geom_bond_distance
_geom_bond_site_symmetry_2
_geom_bond_publ_flag
Si1 O27 1.619(8) . ?
Si1 O25 1.631(8) . ?
Si1 O28 1.638(7) . ?
Si1 O26 1.642(8) . ?
W1 O4 1.721(8) . ?
W1 O1 1.896(8) . ?
W1 O7 1.898(8) . ?
W1 O12 1.899(9) . ?
W1 O3 1.900(9) . ?
W1 O26 2.381(7) . ?
W2 O5 1.708(9) . ?
W2 O8 1.869(9) . ?
W2 O9 1.899(9) . ?
W2 O2 1.921(8) . ?
W2 O1 1.927(9) . ?
W2 O27 2.425(7) . ?
W3 O6 1.710(9) . ?
W3 O2 1.876(8) . ?
W3 O10 1.881(9) . ?
W3 O3 1.926(9) . ?
W3 O11 1.930(9) . ?
W3 O25 2.386(7) . ?
W4 O22 1.725(9) . ?
W4 O32 1.819(8) . ?
W4 O16 1.889(9) . ?
W4 O15 1.945(8) . ?
W4 O7 1.983(8) . ?
W4 O26 2.349(7) . ?
W5 O23 1.705(8) . ?
W5 O33 1.826(8) . ?
W5 O17 1.908(9) . ?
W5 O16 1.928(9) . ?
W5 O8 1.980(9) . ?
W5 O27 2.374(8) . ?
W6 O24 1.727(9) . ?
W6 O34 1.853(8) . ?
W6 O18 1.893(8) . ?
W6 O9 1.949(9) . ?
W6 O17 1.968(9) . ?
W6 O27 2.288(8) . ?
W7 O19 1.724(9) . ?
W7 O29 1.865(8) . ?
W7 O13 1.907(9) . ?
W7 O18 1.931(8) . ?
W7 O10 1.960(9) . ?
W7 O25 2.368(7) . ?
W8 O20 1.725(9) . ?
W8 O30 1.849(8) . ?
W8 O14 1.896(8) . ?
W8 O11 1.938(9) . ?
W8 O13 1.953(9) . ?
W8 O25 2.355(7) . ?
W9 O21 1.710(9) . ?
W9 O31 1.867(8) . ?
W9 O15 1.920(8) . ?
W9 O14 1.934(8) . ?
W9 O12 1.959(8) . ?
W9 O26 2.316(8) . ?
Cu1 O31 1.953(7) 3_666 ?
Cu1 O34 1.959(8) . ?
Cu1 O28 1.976(7) 3_666 ?
Cu1 O28 1.987(7) . ?
Cu1 O33 2.351(8) . ?
Cu1 O32 2.358(8) 3_666 ?
Cu1 Cu1 2.959(3) 3_666 ?
Cu2 O29 1.938(8) . ?
Cu2 O30 1.960(8) . ?
Cu2 O32 1.978(8) 3_666 ?
Cu2 O33 1.981(9) 3_666 ?
Cu2 O28 2.399(7) . ?
Cu2 O35 2.438(12) . ?
Cu3 N2 1.969(13) . ?
Cu3 N1 1.973(12) . ?
Cu3 O34 1.976(8) . ?
Cu3 O29 1.998(8) . ?
Cu3 O32 2.427(9) 3_666 ?
Cu4 N4 1.983(15) . ?
Cu4 O31 1.993(8) . ?
Cu4 O30 2.011(9) . ?
Cu4 N3 2.030(14) . ?
Cu4 O33 2.359(8) 3_666 ?
N1 C2 1.45(2) . ?
N1 H1A 0.8900 . ?
N1 H1B 0.8900 . ?
N2 C3 1.46(2) . ?
N2 H2A 0.8900 . ?
N2 H2B 0.8900 . ?
N3 C6 1.54(2) . ?
N3 H3A 0.8900 . ?
N3 H3B 0.8900 . ?
N4 C5 1.50(2) . ?
N4 H4A 0.8900 . ?
N4 H4B 0.8900 . ?
C1 C2 1.47(3) . ?
C1 H1C 0.9600 . ?
C1 H1D 0.9600 . ?
C1 H1E 0.9600 . ?
C2 C3 1.50(3) . ?
C2 H2 0.9800 . ?
C3 H3C 0.9700 . ?
C3 H3D 0.9700 . ?
C4 C5 1.59(3) . ?
C4 H4C 0.9600 . ?
C4 H4D 0.9600 . ?
C4 H4E 0.9600 . ?
C5 C6 1.482(17) . ?
C5 H5 0.9800 . ?
C6 H6C 0.9700 . ?
C6 H6D 0.9700 . ?
Cu5 N7 1.970(19) . ?
Cu5 N8 2.005(19) . ?
Cu5 N5 2.008(15) . ?
Cu5 N6 2.019(19) . ?
C7 C8 1.512(5) . ?
C7 H7CA 0.9600 . ?
C7 H7DA 0.9600 . ?
C7 H7EA 0.9600 . ?
C8 N5 1.454(9) . ?
C8 C9 1.510(5) . ?
C8 H8C 0.9800 . ?
C9 N6 1.443(16) . ?
C9 H9AA 0.9700 . ?
C9 H9BA 0.9700 . ?
C10 C11 1.41(4) . ?
C10 H10D 0.9600 . ?
C10 H10E 0.9600 . ?
C10 H10F 0.9600 . ?
C11 C12 1.40(3) . ?
C11 N7 1.48(3) . ?
C11 H11A 0.9800 . ?
C12 N8 1.50(3) . ?
C12 H12C 0.9700 . ?
C12 H12D 0.9700 . ?
N5 H5AA 0.8900 . ?
N5 H5BA 0.8900 . ?
N6 H6AA 0.8900 . ?
N6 H6BA 0.8900 . ?
N7 H7AA 0.8900 . ?
N7 H7BA 0.8900 . ?
N8 H8AA 0.8900 . ?
N8 H8BA 0.8900 . ?

loop_
_geom_torsion_atom_site_label_1
_geom_torsion_atom_site_label_2
_geom_torsion_atom_site_label_3
_geom_torsion_atom_site_label_4
_geom_torsion
_geom_torsion_site_symmetry_1
_geom_torsion_site_symmetry_2
_geom_torsion_site_symmetry_3
_geom_torsion_site_symmetry_4
_geom_torsion_publ_flag
O4 W1 O1 W2 131.8(10) . . . . ?
O7 W1 O1 W2 -127.9(10) . . . . ?
O12 W1 O1 W2 -43.0(17) . . . . ?
O3 W1 O1 W2 31.6(10) . . . . ?
O26 W1 O1 W2 -53.9(10) . . . . ?
O6 W3 O2 W2 -125.5(11) . . . . ?
O10 W3 O2 W2 134.4(11) . . . . ?
O3 W3 O2 W2 -24.5(11) . . . . ?
O11 W3 O2 W2 44.4(18) . . . . ?
O25 W3 O2 W2 59.6(11) . . . . ?
O4 W1 O3 W3 -129.1(10) . . . . ?
O1 W1 O3 W3 -27.8(10) . . . . ?
O7 W1 O3 W3 46.3(18) . . . . ?
O12 W1 O3 W3 131.7(10) . . . . ?
O26 W1 O3 W3 58.6(10) . . . . ?
O4 W1 O7 W4 -171.3(5) . . . . ?
O1 W1 O7 W4 86.9(5) . . . . ?
O12 W1 O7 W4 -71.9(5) . . . . ?
O3 W1 O7 W4 13.3(14) . . . . ?
O26 W1 O7 W4 0.6(4) . . . . ?
O5 W2 O8 W5 171.0(6) . . . . ?
O9 W2 O8 W5 69.6(6) . . . . ?
O2 W2 O8 W5 -11.2(14) . . . . ?
O1 W2 O8 W5 -87.4(6) . . . . ?
O27 W2 O8 W5 -2.3(5) . . . . ?
O5 W2 O9 W6 -174.0(6) . . . . ?
O8 W2 O9 W6 -72.3(6) . . . . ?
O2 W2 O9 W6 85.0(6) . . . . ?
O1 W2 O9 W6 15.9(13) . . . . ?
O27 W2 O9 W6 1.1(4) . . . . ?
O6 W3 O10 W7 170.6(6) . . . . ?
O2 W3 O10 W7 -86.4(6) . . . . ?
O3 W3 O10 W7 -6.0(14) . . . . ?
O11 W3 O10 W7 71.5(5) . . . . ?
O25 W3 O10 W7 -2.0(4) . . . . ?
O4 W1 O12 W9 171.2(5) . . . . ?
O1 W1 O12 W9 -14.0(13) . . . . ?
O7 W1 O12 W9 70.7(5) . . . . ?
O3 W1 O12 W9 -88.0(5) . . . . ?
O26 W1 O12 W9 -2.6(4) . . . . ?
O20 W8 O14 W9 -134.4(10) . . . . ?
O30 W8 O14 W9 -31.8(10) . . . . ?
O11 W8 O14 W9 125.8(10) . . . . ?
O13 W8 O14 W9 51.3(17) . . . . ?
O25 W8 O14 W9 51.5(9) . . . . ?
O22 W4 O16 W5 -127.9(9) . . . . ?
O32 W4 O16 W5 -25.4(9) . . . . ?
O15 W4 O16 W5 69.3(14) . . . . ?
O7 W4 O16 W5 136.2(9) . . . . ?
O26 W4 O16 W5 62.7(9) . . . . ?
O24 W6 O18 W7 -131.4(10) . . . . ?
O34 W6 O18 W7 -29.2(10) . . . . ?
O9 W6 O18 W7 129.5(10) . . . . ?
O17 W6 O18 W7 55.0(17) . . . . ?
O27 W6 O18 W7 54.6(10) . . . . ?
O27 Si1 O25 W8 177.4(4) . . . . ?
O28 Si1 O25 W8 -60.4(5) . . . . ?
O26 Si1 O25 W8 60.4(5) . . . . ?
O27 Si1 O25 W7 -62.6(6) . . . . ?
O28 Si1 O25 W7 59.6(6) . . . . ?
O26 Si1 O25 W7 -179.6(4) . . . . ?
O27 Si1 O25 W3 56.9(6) . . . . ?
O28 Si1 O25 W3 179.1(4) . . . . ?
O26 Si1 O25 W3 -60.1(6) . . . . ?
O27 Si1 O26 W9 179.7(4) . . . . ?
O25 Si1 O26 W9 -62.4(5) . . . . ?
O28 Si1 O26 W9 60.5(5) . . . . ?
O27 Si1 O26 W4 59.8(5) . . . . ?
O25 Si1 O26 W4 177.7(4) . . . . ?
O28 Si1 O26 W4 -59.4(5) . . . . ?
O27 Si1 O26 W1 -60.5(5) . . . . ?
O25 Si1 O26 W1 57.3(5) . . . . ?
O28 Si1 O26 W1 -179.8(4) . . . . ?
O25 Si1 O27 W6 60.4(5) . . . . ?
O28 Si1 O27 W6 -63.4(6) . . . . ?
O26 Si1 O27 W6 178.0(4) . . . . ?
O25 Si1 O27 W5 -178.0(4) . . . . ?
O28 Si1 O27 W5 58.2(6) . . . . ?
O26 Si1 O27 W5 -60.4(6) . . . . ?
O25 Si1 O27 W2 -58.4(6) . . . . ?
O28 Si1 O27 W2 177.8(4) . . . . ?
O26 Si1 O27 W2 59.2(6) . . . . ?
O27 Si1 O28 Cu1 -126.4(5) . . . 3_666 ?
O25 Si1 O28 Cu1 111.9(5) . . . 3_666 ?
O26 Si1 O28 Cu1 -8.6(6) . . . 3_666 ?
O27 Si1 O28 Cu1 8.4(6) . . . . ?
O25 Si1 O28 Cu1 -113.3(5) . . . . ?
O26 Si1 O28 Cu1 126.2(5) . . . . ?
O27 Si1 O28 Cu2 120.4(4) . . . . ?
O25 Si1 O28 Cu2 -1.3(5) . . . . ?
O26 Si1 O28 Cu2 -121.8(4) . . . . ?
O19 W7 O29 Cu2 134.7(6) . . . . ?
O13 W7 O29 Cu2 33.2(6) . . . . ?
O18 W7 O29 Cu2 -124.3(6) . . . . ?
O10 W7 O29 Cu2 -45.7(13) . . . . ?
O25 W7 O29 Cu2 -41.5(6) . . . . ?
O19 W7 O29 Cu3 -63.5(5) . . . . ?
O13 W7 O29 Cu3 -164.9(4) . . . . ?
O18 W7 O29 Cu3 37.6(4) . . . . ?
O10 W7 O29 Cu3 116.1(9) . . . . ?
O25 W7 O29 Cu3 120.4(4) . . . . ?
O20 W8 O30 Cu2 -136.7(7) . . . . ?
O14 W8 O30 Cu2 121.7(7) . . . . ?
O11 W8 O30 Cu2 28.6(14) . . . . ?
O13 W8 O30 Cu2 -38.6(6) . . . . ?
O25 W8 O30 Cu2 36.1(6) . . . . ?
O20 W8 O30 Cu4 64.7(5) . . . . ?
O14 W8 O30 Cu4 -36.9(4) . . . . ?
O11 W8 O30 Cu4 -130.0(8) . . . . ?
O13 W8 O30 Cu4 162.8(4) . . . . ?
O25 W8 O30 Cu4 -122.6(4) . . . . ?
O21 W9 O31 Cu1 142.9(6) . . . 3_666 ?
O15 W9 O31 Cu1 43.9(7) . . . 3_666 ?
O14 W9 O31 Cu1 -116.5(7) . . . 3_666 ?
O12 W9 O31 Cu1 -41.1(13) . . . 3_666 ?
O26 W9 O31 Cu1 -29.7(6) . . . 3_666 ?
O21 W9 O31 Cu4 -62.9(5) . . . . ?
O15 W9 O31 Cu4 -161.9(4) . . . . ?
O14 W9 O31 Cu4 37.7(4) . . . . ?
O12 W9 O31 Cu4 113.1(9) . . . . ?
O26 W9 O31 Cu4 124.5(4) . . . . ?
O22 W4 O32 Cu2 69.5(7) . . . 3_666 ?
O16 W4 O32 Cu2 -32.6(6) . . . 3_666 ?
O15 W4 O32 Cu2 169.4(6) . . . 3_666 ?
O7 W4 O32 Cu2 -119.9(10) . . . 3_666 ?
O26 W4 O32 Cu2 -117.9(6) . . . 3_666 ?
O22 W4 O32 Cu1 -148.1(6) . . . 3_666 ?
O16 W4 O32 Cu1 109.8(5) . . . 3_666 ?
O15 W4 O32 Cu1 -48.2(5) . . . 3_666 ?
O7 W4 O32 Cu1 22.5(15) . . . 3_666 ?
O26 W4 O32 Cu1 24.4(5) . . . 3_666 ?
O22 W4 O32 Cu3 -49.6(5) . . . 3_666 ?
O16 W4 O32 Cu3 -151.7(4) . . . 3_666 ?
O15 W4 O32 Cu3 50.3(4) . . . 3_666 ?
O7 W4 O32 Cu3 121.0(11) . . . 3_666 ?
O26 W4 O32 Cu3 123.0(4) . . . 3_666 ?
O23 W5 O33 Cu2 -68.3(7) . . . 3_666 ?
O17 W5 O33 Cu2 -170.4(6) . . . 3_666 ?
O16 W5 O33 Cu2 32.8(6) . . . 3_666 ?
O8 W5 O33 Cu2 106.9(12) . . . 3_666 ?
O27 W5 O33 Cu2 116.6(6) . . . 3_666 ?
O23 W5 O33 Cu1 147.5(5) . . . . ?
O17 W5 O33 Cu1 45.4(5) . . . . ?
O16 W5 O33 Cu1 -111.5(5) . . . . ?
O8 W5 O33 Cu1 -37.3(14) . . . . ?
O27 W5 O33 Cu1 -27.6(5) . . . . ?
O23 W5 O33 Cu4 50.6(5) . . . 3_666 ?
O17 W5 O33 Cu4 -51.6(4) . . . 3_666 ?
O16 W5 O33 Cu4 151.6(4) . . . 3_666 ?
O8 W5 O33 Cu4 -134.3(10) . . . 3_666 ?
O27 W5 O33 Cu4 -124.5(4) . . . 3_666 ?
O24 W6 O34 Cu1 -145.1(7) . . . . ?
O18 W6 O34 Cu1 115.2(7) . . . . ?
O9 W6 O34 Cu1 27.9(14) . . . . ?
O17 W6 O34 Cu1 -46.4(6) . . . . ?
O27 W6 O34 Cu1 27.7(6) . . . . ?
O24 W6 O34 Cu3 59.4(5) . . . . ?
O18 W6 O34 Cu3 -40.3(4) . . . . ?
O9 W6 O34 Cu3 -127.6(9) . . . . ?
O17 W6 O34 Cu3 158.2(4) . . . . ?
O27 W6 O34 Cu3 -127.8(4) . . . . ?
Cu3 N1 C2 C1 153.5(17) . . . . ?
Cu3 N1 C2 C3 28(2) . . . . ?
Cu3 N2 C3 C2 30(2) . . . . ?
N1 C2 C3 N2 -37(2) . . . . ?
C1 C2 C3 N2 -166.7(18) . . . . ?
Cu4 N4 C5 C6 -49.9(19) . . . . ?
Cu4 N4 C5 C4 67.7(19) . . . . ?
N4 C5 C6 N3 55(2) . . . . ?
C4 C5 C6 N3 -63.8(19) . . . . ?
Cu4 N3 C6 C5 -32.9(18) . . . . ?
N5 C8 C9 N6 -10(3) . . . . ?
C7 C8 C9 N6 -151(3) . . . . ?
C10 C11 C12 N8 172(3) . . . . ?
N7 C11 C12 N8 35(3) . . . . ?
C9 C8 N5 Cu5 4(2) . . . . ?
C7 C8 N5 Cu5 145(2) . . . . ?
C8 C9 N6 Cu5 11(3) . . . . ?
C12 C11 N7 Cu5 -40(3) . . . . ?
C10 C11 N7 Cu5 -178(2) . . . . ?
C11 C12 N8 Cu5 -15(3) . . . . ?
